data_4067498
loop_
_publ_author_name
'Bonnet, Sylvestre'
'Lutz, Martin'
'Spek, Anthony L.'
'van Koten, Gerard'
'Klein Gebbink, Robertus J. M.'

_publ_section_title
;
 Bimetallic \h6,\h1SCS- and PCP-Pincer Ruthenium Palladium Complexes:
 Synthesis, Structure, and Catalytic Activity
;
_journal_issue 5
_journal_name_full Organometallics
_journal_page_first 1157
_journal_paper_doi 10.1021/om900984t
_journal_volume 29
_journal_year 2010
_chemical_formula_moiety 'C30 H50 Cl P2 Pd Ru, B F4'
_chemical_formula_sum 'C30 H50 B Cl F4 P2 Pd Ru'
_chemical_formula_weight 802.37
_chemical_name_systematic
; 
 ? 
;
_space_group_IT_number 14
_symmetry_cell_setting monoclinic
_symmetry_space_group_name_Hall '-P 2ybc'
_symmetry_space_group_name_H-M 'P 1 21/c 1'
_atom_sites_solution_hydrogens geom
_atom_sites_solution_primary direct
_atom_sites_solution_secondary difmap
_audit_creation_method SHELXL-97
_cell_angle_alpha 90.00
_cell_angle_beta 117.6899(5)
_cell_angle_gamma 90.00
_cell_formula_units_Z 4
_cell_length_a 11.8179(1)
_cell_length_b 20.8190(2)
_cell_length_c 15.8033(1)
_cell_measurement_reflns_used 86925
_cell_measurement_temperature 150(2)
_cell_measurement_theta_max 27.48
_cell_measurement_theta_min 1.02
_cell_volume 3442.90(5)
_computing_cell_refinement HKL2000
_computing_data_collection 'Nonius COLLECT'
_computing_data_reduction 'HKL2000, Sortav'
_computing_structure_refinement 'SHELXL-97 (Sheldrick, 1997)'
_computing_structure_solution 'SHELXS-97 (Sheldrick, 1990)'
_diffrn_ambient_temperature 150(2)
_diffrn_measured_fraction_theta_full 0.993
_diffrn_measured_fraction_theta_max 0.993
_diffrn_measurement_device_type 'Nonius KappaCCD'
_diffrn_measurement_method '\f and \w scans'
_diffrn_radiation_monochromator graphite
_diffrn_radiation_source 'rotating anode'
_diffrn_radiation_type MoK\a
_diffrn_radiation_wavelength 0.71073
_diffrn_reflns_av_R_equivalents 0.0427
_diffrn_reflns_av_sigmaI/netI 0.0324
_diffrn_reflns_limit_h_max 15
_diffrn_reflns_limit_h_min -15
_diffrn_reflns_limit_k_max 26
_diffrn_reflns_limit_k_min -26
_diffrn_reflns_limit_l_max 20
_diffrn_reflns_limit_l_min -20
_diffrn_reflns_number 36527
_diffrn_reflns_theta_full 27.46
_diffrn_reflns_theta_max 27.46
_diffrn_reflns_theta_min 1.75
_exptl_absorpt_coefficient_mu 1.172
_exptl_absorpt_correction_T_max 0.75
_exptl_absorpt_correction_T_min 0.68
_exptl_absorpt_correction_type multi-scan
_exptl_absorpt_process_details Sortav
_exptl_crystal_colour colourless
_exptl_crystal_density_diffrn 1.548
_exptl_crystal_density_method 'not measured'
_exptl_crystal_description block
_exptl_crystal_F_000 1632
_exptl_crystal_size_max 0.48
_exptl_crystal_size_mid 0.30
_exptl_crystal_size_min 0.24
_refine_diff_density_max 0.854
_refine_diff_density_min -1.043
_refine_diff_density_rms 0.083
_refine_ls_extinction_method none
_refine_ls_goodness_of_fit_ref 1.045
_refine_ls_hydrogen_treatment constr
_refine_ls_matrix_type full
_refine_ls_number_parameters 374
_refine_ls_number_reflns 7802
_refine_ls_number_restraints 0
_refine_ls_restrained_S_all 1.045
_refine_ls_R_factor_all 0.0364
_refine_ls_R_factor_gt 0.0277
_refine_ls_shift/su_max 0.005
_refine_ls_shift/su_mean 0.000
_refine_ls_structure_factor_coef Fsqd
_refine_ls_weighting_details 'calc w=1/[\s^2^(Fo^2^)+(0.0342P)^2^+2.5448P] where P=(Fo^2^+2Fc^2^)/3'
_refine_ls_weighting_scheme calc
_refine_ls_wR_factor_gt 0.0669
_refine_ls_wR_factor_ref 0.0724
_reflns_number_gt 6549
_reflns_number_total 7802
_reflns_threshold_expression I>2\s(I)
_cod_data_source_file om900984t_si_002.cif
_cod_data_source_block s3849a
_cod_original_sg_symbol_H-M 'P 21/c'
_cod_database_code 4067498

loop_
_symmetry_equiv_pos_as_xyz
'x, y, z'
'-x, y+1/2, -z+1/2'
'-x, -y, -z'
'x, -y-1/2, z-1/2'

loop_
_atom_site_label
_atom_site_type_symbol
_atom_site_fract_x
_atom_site_fract_y
_atom_site_fract_z
_atom_site_U_iso_or_equiv
_atom_site_adp_type
_atom_site_occupancy
_atom_site_symmetry_multiplicity
_atom_site_calc_flag
_atom_site_refinement_flags
Pd1 Pd 0.652621(15) 0.365256(8) 0.274565(12) 0.01795(6) Uani 1 1 d .
Ru1 Ru 0.674986(17) 0.190322(9) 0.189676(12) 0.01944(6) Uani 1 1 d .
Cl1 Cl 0.65810(6) 0.43766(3) 0.39227(4) 0.03082(14) Uani 1 1 d .
P1 P 0.86357(5) 0.37944(3) 0.31702(4) 0.01954(12) Uani 1 1 d .
P2 P 0.43346(6) 0.35319(3) 0.18194(4) 0.02357(13) Uani 1 1 d .
C1 C 0.6631(2) 0.30041(12) 0.18420(15) 0.0208(5) Uani 1 1 d .
C2 C 0.7854(2) 0.27939(11) 0.19469(16) 0.0201(5) Uani 1 1 d .
C3 C 0.7927(2) 0.23384(12) 0.13023(17) 0.0251(5) Uani 1 1 d .
H3 H 0.8737 0.2204 0.1379 0.030 Uiso 1 1 calc R
C4 C 0.6797(3) 0.20850(13) 0.05473(17) 0.0290(6) Uani 1 1 d .
H4 H 0.6849 0.1786 0.0113 0.035 Uiso 1 1 calc R
C5 C 0.5598(2) 0.22768(13) 0.04418(16) 0.0286(5) Uani 1 1 d .
H5 H 0.4842 0.2106 -0.0066 0.034 Uiso 1 1 calc R
C6 C 0.5504(2) 0.27238(12) 0.10858(16) 0.0254(5) Uani 1 1 d .
C7 C 0.9072(2) 0.30592(11) 0.27554(17) 0.0227(5) Uani 1 1 d .
H7A H 0.9704 0.3155 0.2526 0.027 Uiso 1 1 calc R
H7B H 0.9451 0.2743 0.3282 0.027 Uiso 1 1 calc R
C8 C 0.9787(2) 0.39364(13) 0.44287(17) 0.0278(5) Uani 1 1 d .
H8 H 0.9501 0.4332 0.4635 0.033 Uiso 1 1 calc R
C9 C 0.9744(3) 0.33877(17) 0.5045(2) 0.0476(8) Uani 1 1 d .
H9A H 1.0112 0.3001 0.4916 0.071 Uiso 1 1 calc R
H9B H 0.8855 0.3303 0.4897 0.071 Uiso 1 1 calc R
H9C H 1.0237 0.3504 0.5721 0.071 Uiso 1 1 calc R
C10 C 1.1156(3) 0.40610(18) 0.4599(2) 0.0488(8) Uani 1 1 d .
H10A H 1.1706 0.4151 0.5278 0.073 Uiso 1 1 calc R
H10B H 1.1162 0.4431 0.4218 0.073 Uiso 1 1 calc R
H10C H 1.1474 0.3681 0.4410 0.073 Uiso 1 1 calc R
C11 C 0.8884(2) 0.44536(13) 0.24959(19) 0.0299(6) Uani 1 1 d .
H11 H 0.9824 0.4490 0.2719 0.036 Uiso 1 1 calc R
C12 C 0.8238(3) 0.43232(16) 0.1418(2) 0.0442(7) Uani 1 1 d .
H12A H 0.7315 0.4275 0.1181 0.066 Uiso 1 1 calc R
H12B H 0.8586 0.3928 0.1293 0.066 Uiso 1 1 calc R
H12C H 0.8400 0.4684 0.1090 0.066 Uiso 1 1 calc R
C13 C 0.8432(3) 0.50902(14) 0.2721(3) 0.0516(9) Uani 1 1 d .
H13A H 0.8527 0.5434 0.2336 0.077 Uiso 1 1 calc R
H13B H 0.8947 0.5191 0.3401 0.077 Uiso 1 1 calc R
H13C H 0.7531 0.5053 0.2572 0.077 Uiso 1 1 calc R
C14 C 0.4202(2) 0.28878(15) 0.09826(19) 0.0366(6) Uani 1 1 d .
H14A H 0.3819 0.2502 0.1114 0.044 Uiso 1 1 calc R
H14B H 0.3635 0.3028 0.0319 0.044 Uiso 1 1 calc R
C15 C 0.3226(2) 0.32687(14) 0.22754(19) 0.0334(6) Uani 1 1 d .
H15 H 0.3494 0.2823 0.2525 0.040 Uiso 1 1 calc R
C16 C 0.1838(3) 0.32164(19) 0.1485(2) 0.0509(8) Uani 1 1 d .
H16A H 0.1328 0.2988 0.1732 0.076 Uiso 1 1 calc R
H16B H 0.1813 0.2980 0.0941 0.076 Uiso 1 1 calc R
H16C H 0.1486 0.3648 0.1279 0.076 Uiso 1 1 calc R
C17 C 0.3328(3) 0.36694(17) 0.3124(2) 0.0439(8) Uani 1 1 d .
H17A H 0.2914 0.4086 0.2894 0.066 Uiso 1 1 calc R
H17B H 0.4231 0.3736 0.3578 0.066 Uiso 1 1 calc R
H17C H 0.2906 0.3442 0.3442 0.066 Uiso 1 1 calc R
C18 C 0.3605(3) 0.42133(14) 0.10000(19) 0.0342(6) Uani 1 1 d .
H18 H 0.2731 0.4082 0.0508 0.041 Uiso 1 1 calc R
C19 C 0.4400(3) 0.43724(17) 0.0488(2) 0.0489(8) Uani 1 1 d .
H19A H 0.3932 0.4679 -0.0029 0.073 Uiso 1 1 calc R
H19B H 0.4558 0.3978 0.0220 0.073 Uiso 1 1 calc R
H19C H 0.5217 0.4561 0.0945 0.073 Uiso 1 1 calc R
C20 C 0.3474(4) 0.47921(16) 0.1515(2) 0.0540(9) Uani 1 1 d .
H20A H 0.4296 0.4883 0.2073 0.081 Uiso 1 1 calc R
H20B H 0.2827 0.4708 0.1725 0.081 Uiso 1 1 calc R
H20C H 0.3213 0.5163 0.1084 0.081 Uiso 1 1 calc R
C21 C 0.6526(2) 0.15306(12) 0.31163(16) 0.0225(5) Uani 1 1 d .
C22 C 0.7775(2) 0.13677(11) 0.32359(17) 0.0244(5) Uani 1 1 d .
C23 C 0.7618(2) 0.09711(12) 0.24494(19) 0.0274(5) Uani 1 1 d .
C24 C 0.6286(3) 0.08912(12) 0.18423(17) 0.0287(6) Uani 1 1 d .
C25 C 0.5601(2) 0.12321(12) 0.22541(17) 0.0251(5) Uani 1 1 d .
C26 C 0.6263(3) 0.19048(13) 0.38096(18) 0.0317(6) Uani 1 1 d .
H26A H 0.5386 0.2069 0.3488 0.048 Uiso 1 1 calc R
H26B H 0.6862 0.2266 0.4055 0.048 Uiso 1 1 calc R
H26C H 0.6369 0.1626 0.4341 0.048 Uiso 1 1 calc R
C27 C 0.9013(3) 0.15324(15) 0.40899(19) 0.0381(7) Uani 1 1 d .
H27A H 0.9245 0.1189 0.4567 0.057 Uiso 1 1 calc R
H27B H 0.8919 0.1938 0.4367 0.057 Uiso 1 1 calc R
H27C H 0.9684 0.1578 0.3895 0.057 Uiso 1 1 calc R
C28 C 0.8677(3) 0.06695(15) 0.2313(3) 0.0466(8) Uani 1 1 d .
H28A H 0.8882 0.0247 0.2621 0.070 Uiso 1 1 calc R
H28B H 0.9436 0.0945 0.2600 0.070 Uiso 1 1 calc R
H28C H 0.8405 0.0621 0.1628 0.070 Uiso 1 1 calc R
C29 C 0.5672(3) 0.04972(15) 0.0943(2) 0.0451(8) Uani 1 1 d .
H29A H 0.6243 0.0478 0.0650 0.068 Uiso 1 1 calc R
H29B H 0.4861 0.0696 0.0495 0.068 Uiso 1 1 calc R
H29C H 0.5513 0.0062 0.1097 0.068 Uiso 1 1 calc R
C30 C 0.4180(3) 0.12328(16) 0.1879(2) 0.0402(7) Uani 1 1 d .
H30A H 0.3900 0.0806 0.1967 0.060 Uiso 1 1 calc R
H30B H 0.3763 0.1341 0.1197 0.060 Uiso 1 1 calc R
H30C H 0.3948 0.1552 0.2227 0.060 Uiso 1 1 calc R
F1 F 0.09789(19) 0.19319(10) 0.24640(12) 0.0576(5) Uani 1 1 d .
F2 F 0.17729(18) 0.13787(10) 0.38488(13) 0.0541(5) Uani 1 1 d .
F3 F 0.18320(18) 0.24620(10) 0.38753(14) 0.0661(6) Uani 1 1 d .
F4 F 0.31298(18) 0.19063(10) 0.34675(15) 0.0580(5) Uani 1 1 d .
B1 B 0.1938(3) 0.19172(16) 0.3411(2) 0.0337(7) Uani 1 1 d .

loop_
_atom_site_aniso_label
_atom_site_aniso_U_11
_atom_site_aniso_U_22
_atom_site_aniso_U_33
_atom_site_aniso_U_23
_atom_site_aniso_U_13
_atom_site_aniso_U_12
Pd1 0.01514(9) 0.01900(10) 0.01968(9) 0.00085(6) 0.00805(7) 0.00032(7)
Ru1 0.01991(10) 0.02232(11) 0.01748(9) -0.00416(7) 0.00986(8) -0.00439(7)
Cl1 0.0315(3) 0.0318(3) 0.0329(3) -0.0084(3) 0.0181(3) 0.0013(3)
P1 0.0161(3) 0.0197(3) 0.0219(3) -0.0005(2) 0.0080(2) -0.0018(2)
P2 0.0152(3) 0.0268(3) 0.0262(3) 0.0058(3) 0.0075(2) 0.0018(2)
C1 0.0205(11) 0.0222(12) 0.0195(10) 0.0012(9) 0.0093(9) -0.0010(9)
C2 0.0211(11) 0.0205(12) 0.0219(11) 0.0019(9) 0.0126(9) -0.0013(9)
C3 0.0299(13) 0.0260(13) 0.0274(12) 0.0000(10) 0.0202(10) -0.0033(10)
C4 0.0427(15) 0.0300(14) 0.0205(11) -0.0025(10) 0.0200(11) -0.0059(12)
C5 0.0301(13) 0.0348(15) 0.0160(10) -0.0023(10) 0.0064(10) -0.0071(11)
C6 0.0221(12) 0.0301(14) 0.0198(11) 0.0006(10) 0.0064(9) -0.0019(10)
C7 0.0177(11) 0.0234(13) 0.0281(12) -0.0017(10) 0.0114(10) -0.0021(9)
C8 0.0234(12) 0.0297(14) 0.0249(12) -0.0058(10) 0.0065(10) -0.0003(11)
C9 0.0461(18) 0.061(2) 0.0238(13) 0.0070(14) 0.0064(13) -0.0022(16)
C10 0.0228(14) 0.066(2) 0.0435(17) -0.0085(16) 0.0037(12) -0.0069(14)
C11 0.0258(12) 0.0277(14) 0.0396(14) 0.0067(11) 0.0181(11) -0.0027(11)
C12 0.0394(16) 0.055(2) 0.0391(15) 0.0197(14) 0.0189(13) -0.0007(14)
C13 0.064(2) 0.0246(15) 0.082(2) 0.0145(16) 0.048(2) 0.0059(15)
C14 0.0211(13) 0.0425(17) 0.0349(14) -0.0061(13) 0.0036(11) 0.0002(12)
C15 0.0226(13) 0.0393(16) 0.0393(14) 0.0082(12) 0.0152(11) -0.0021(11)
C16 0.0241(14) 0.074(2) 0.0538(19) -0.0014(17) 0.0171(14) -0.0118(15)
C17 0.0339(16) 0.065(2) 0.0394(16) 0.0058(14) 0.0223(13) 0.0012(14)
C18 0.0307(14) 0.0334(15) 0.0340(14) 0.0066(12) 0.0111(11) 0.0033(12)
C19 0.0432(18) 0.054(2) 0.0490(18) 0.0214(16) 0.0211(15) 0.0021(15)
C20 0.062(2) 0.045(2) 0.0443(17) 0.0023(15) 0.0157(16) 0.0107(17)
C21 0.0247(12) 0.0246(13) 0.0202(11) 0.0002(9) 0.0120(9) -0.0012(10)
C22 0.0244(12) 0.0222(13) 0.0258(12) 0.0028(10) 0.0111(10) -0.0011(10)
C23 0.0334(13) 0.0178(12) 0.0390(14) 0.0006(11) 0.0234(12) -0.0003(11)
C24 0.0435(15) 0.0222(13) 0.0269(12) -0.0058(10) 0.0218(11) -0.0134(11)
C25 0.0248(12) 0.0281(13) 0.0244(12) 0.0008(10) 0.0131(10) -0.0086(10)
C26 0.0398(15) 0.0317(15) 0.0264(12) -0.0015(11) 0.0176(12) 0.0016(12)
C27 0.0284(14) 0.0405(17) 0.0346(14) 0.0070(13) 0.0055(12) -0.0032(13)
C28 0.057(2) 0.0269(16) 0.079(2) 0.0016(15) 0.0514(19) 0.0065(14)
C29 0.070(2) 0.0377(17) 0.0382(15) -0.0184(13) 0.0343(16) -0.0282(16)
C30 0.0244(14) 0.0517(19) 0.0409(16) 0.0030(14) 0.0121(12) -0.0118(13)
F1 0.0547(12) 0.0683(14) 0.0269(8) 0.0000(8) -0.0003(8) 0.0036(10)
F2 0.0445(10) 0.0664(13) 0.0458(10) 0.0106(9) 0.0163(9) -0.0124(9)
F3 0.0488(11) 0.0661(14) 0.0534(11) -0.0196(10) -0.0016(9) 0.0228(10)
F4 0.0381(10) 0.0784(15) 0.0687(13) 0.0071(10) 0.0341(10) 0.0017(9)
B1 0.0277(15) 0.0411(19) 0.0282(14) -0.0013(13) 0.0096(12) 0.0026(13)

loop_
_atom_type_symbol
_atom_type_description
_atom_type_scat_dispersion_real
_atom_type_scat_dispersion_imag
_atom_type_scat_source
C C 0.0033 0.0016 'International Tables Vol C Tables 4.2.6.8 and 6.1.1.4'
H H 0.0000 0.0000 'International Tables Vol C Tables 4.2.6.8 and 6.1.1.4'
B B 0.0013 0.0007 'International Tables Vol C Tables 4.2.6.8 and 6.1.1.4'
Cl Cl 0.1484 0.1585 'International Tables Vol C Tables 4.2.6.8 and 6.1.1.4'
F F 0.0171 0.0103 'International Tables Vol C Tables 4.2.6.8 and 6.1.1.4'
P P 0.1023 0.0942 'International Tables Vol C Tables 4.2.6.8 and 6.1.1.4'
Pd Pd -0.9988 1.0072 'International Tables Vol C Tables 4.2.6.8 and 6.1.1.4'
Ru Ru -1.2594 0.8363 'International Tables Vol C Tables 4.2.6.8 and 6.1.1.4'

loop_
_geom_angle_atom_site_label_1
_geom_angle_atom_site_label_2
_geom_angle_atom_site_label_3
_geom_angle
C1 Pd1 P1 82.88(7)
C1 Pd1 P2 84.18(7)
P1 Pd1 P2 161.17(2)
C1 Pd1 Cl1 174.70(7)
P1 Pd1 Cl1 93.40(2)
P2 Pd1 Cl1 100.32(2)
C24 Ru1 C23 38.18(10)
C24 Ru1 C22 63.92(9)
C23 Ru1 C22 38.20(9)
C24 Ru1 C4 104.44(9)
C23 Ru1 C4 108.87(10)
C22 Ru1 C4 140.75(10)
C24 Ru1 C25 38.51(9)
C23 Ru1 C25 64.08(9)
C22 Ru1 C25 63.83(9)
C4 Ru1 C25 131.15(9)
C24 Ru1 C5 106.25(10)
C23 Ru1 C5 132.95(10)
C22 Ru1 C5 170.08(9)
C4 Ru1 C5 37.35(10)
C25 Ru1 C5 109.71(9)
C24 Ru1 C3 125.49(9)
C23 Ru1 C3 105.31(9)
C22 Ru1 C3 116.46(9)
C4 Ru1 C3 37.58(9)
C25 Ru1 C3 163.59(9)
C5 Ru1 C3 67.39(9)
C24 Ru1 C21 64.03(9)
C23 Ru1 C21 64.00(9)
C22 Ru1 C21 38.20(9)
C4 Ru1 C21 168.22(9)
C25 Ru1 C21 38.00(9)
C5 Ru1 C21 140.45(9)
C3 Ru1 C21 150.88(9)
C24 Ru1 C6 129.36(10)
C23 Ru1 C6 167.04(9)
C22 Ru1 C6 149.92(9)
C4 Ru1 C6 67.49(9)
C25 Ru1 C6 108.25(9)
C5 Ru1 C6 37.41(9)
C3 Ru1 C6 79.56(9)
C21 Ru1 C6 117.18(9)
C24 Ru1 C2 159.19(9)
C23 Ru1 C2 124.26(9)
C22 Ru1 C2 109.51(9)
C4 Ru1 C2 67.35(9)
C25 Ru1 C2 159.01(9)
C5 Ru1 C2 79.19(9)
C3 Ru1 C2 37.28(8)
C21 Ru1 C2 124.27(8)
C6 Ru1 C2 66.78(8)
C24 Ru1 C1 163.48(9)
C23 Ru1 C1 155.98(9)
C22 Ru1 C1 122.74(8)
C4 Ru1 C1 79.61(9)
C25 Ru1 C1 127.62(9)
C5 Ru1 C1 67.06(9)
C3 Ru1 C1 67.23(9)
C21 Ru1 C1 110.75(8)
C6 Ru1 C1 36.97(8)
C2 Ru1 C1 37.05(8)
C7 P1 C8 109.38(11)
C7 P1 C11 105.57(12)
C8 P1 C11 105.61(12)
C7 P1 Pd1 103.75(8)
C8 P1 Pd1 119.85(8)
C11 P1 Pd1 111.87(9)
C14 P2 C18 101.56(13)
C14 P2 C15 103.02(14)
C18 P2 C15 108.51(13)
C14 P2 Pd1 103.28(8)
C18 P2 Pd1 112.36(9)
C15 P2 Pd1 124.86(9)
C6 C1 C2 117.6(2)
C6 C1 Pd1 121.63(17)
C2 C1 Pd1 120.72(16)
C6 C1 Ru1 69.05(14)
C2 C1 Ru1 69.68(13)
Pd1 C1 Ru1 131.80(11)
C3 C2 C1 120.6(2)
C3 C2 C7 119.8(2)
C1 C2 C7 119.6(2)
C3 C2 Ru1 69.66(13)
C1 C2 Ru1 73.27(13)
C7 C2 Ru1 129.67(16)
C4 C3 C2 120.3(2)
C4 C3 Ru1 70.79(13)
C2 C3 Ru1 73.06(13)
C4 C3 H3 119.8
C2 C3 H3 119.8
Ru1 C3 H3 128.6
C5 C4 C3 119.9(2)
C5 C4 Ru1 71.60(13)
C3 C4 Ru1 71.63(13)
C5 C4 H4 120.1
C3 C4 H4 120.1
Ru1 C4 H4 129.0
C4 C5 C6 120.7(2)
C4 C5 Ru1 71.05(14)
C6 C5 Ru1 72.49(13)
C4 C5 H5 119.6
C6 C5 H5 119.6
Ru1 C5 H5 129.2
C5 C6 C1 120.8(2)
C5 C6 C14 119.0(2)
C1 C6 C14 120.2(2)
C5 C6 Ru1 70.11(14)
C1 C6 Ru1 73.98(14)
C14 C6 Ru1 127.07(19)
C2 C7 P1 106.95(16)
C2 C7 H7A 110.3
P1 C7 H7A 110.3
C2 C7 H7B 110.3
P1 C7 H7B 110.3
H7A C7 H7B 108.6
C9 C8 C10 111.2(2)
C9 C8 P1 110.18(19)
C10 C8 P1 114.04(19)
C9 C8 H8 107.0
C10 C8 H8 107.0
P1 C8 H8 107.0
C8 C9 H9A 109.5
C8 C9 H9B 109.5
H9A C9 H9B 109.5
C8 C9 H9C 109.5
H9A C9 H9C 109.5
H9B C9 H9C 109.5
C8 C10 H10A 109.5
C8 C10 H10B 109.5
H10A C10 H10B 109.5
C8 C10 H10C 109.5
H10A C10 H10C 109.5
H10B C10 H10C 109.5
C12 C11 C13 111.4(2)
C12 C11 P1 112.33(19)
C13 C11 P1 110.07(19)
C12 C11 H11 107.6
C13 C11 H11 107.6
P1 C11 H11 107.6
C11 C12 H12A 109.5
C11 C12 H12B 109.5
H12A C12 H12B 109.5
C11 C12 H12C 109.5
H12A C12 H12C 109.5
H12B C12 H12C 109.5
C11 C13 H13A 109.5
C11 C13 H13B 109.5
H13A C13 H13B 109.5
C11 C13 H13C 109.5
H13A C13 H13C 109.5
H13B C13 H13C 109.5
C6 C14 P2 110.20(18)
C6 C14 H14A 109.6
P2 C14 H14A 109.6
C6 C14 H14B 109.6
P2 C14 H14B 109.6
H14A C14 H14B 108.1
C16 C15 C17 111.6(2)
C16 C15 P2 112.8(2)
C17 C15 P2 113.4(2)
C16 C15 H15 106.1
C17 C15 H15 106.1
P2 C15 H15 106.1
C15 C16 H16A 109.5
C15 C16 H16B 109.5
H16A C16 H16B 109.5
C15 C16 H16C 109.5
H16A C16 H16C 109.5
H16B C16 H16C 109.5
C15 C17 H17A 109.5
C15 C17 H17B 109.5
H17A C17 H17B 109.5
C15 C17 H17C 109.5
H17A C17 H17C 109.5
H17B C17 H17C 109.5
C20 C18 C19 110.8(3)
C20 C18 P2 111.7(2)
C19 C18 P2 109.6(2)
C20 C18 H18 108.2
C19 C18 H18 108.2
P2 C18 H18 108.2
C18 C19 H19A 109.5
C18 C19 H19B 109.5
H19A C19 H19B 109.5
C18 C19 H19C 109.5
H19A C19 H19C 109.5
H19B C19 H19C 109.5
C18 C20 H20A 109.5
C18 C20 H20B 109.5
H20A C20 H20B 109.5
C18 C20 H20C 109.5
H20A C20 H20C 109.5
H20B C20 H20C 109.5
C25 C21 C22 107.8(2)
C25 C21 C26 126.7(2)
C22 C21 C26 125.3(2)
C25 C21 Ru1 70.73(13)
C22 C21 Ru1 70.45(13)
C26 C21 Ru1 127.55(18)
C23 C22 C21 108.1(2)
C23 C22 C27 126.4(2)
C21 C22 C27 125.2(2)
C23 C22 Ru1 70.39(14)
C21 C22 Ru1 71.35(13)
C27 C22 Ru1 128.58(18)
C24 C23 C22 108.0(2)
C24 C23 C28 126.1(2)
C22 C23 C28 125.8(3)
C24 C23 Ru1 70.51(15)
C22 C23 Ru1 71.40(14)
C28 C23 Ru1 125.66(18)
C23 C24 C25 108.4(2)
C23 C24 C29 126.7(3)
C25 C24 C29 124.8(2)
C23 C24 Ru1 71.31(14)
C25 C24 Ru1 71.82(14)
C29 C24 Ru1 124.70(18)
C21 C25 C24 107.6(2)
C21 C25 C30 126.5(2)
C24 C25 C30 125.7(2)
C21 C25 Ru1 71.27(13)
C24 C25 Ru1 69.67(13)
C30 C25 Ru1 127.61(19)
C21 C26 H26A 109.5
C21 C26 H26B 109.5
H26A C26 H26B 109.5
C21 C26 H26C 109.5
H26A C26 H26C 109.5
H26B C26 H26C 109.5
C22 C27 H27A 109.5
C22 C27 H27B 109.5
H27A C27 H27B 109.5
C22 C27 H27C 109.5
H27A C27 H27C 109.5
H27B C27 H27C 109.5
C23 C28 H28A 109.5
C23 C28 H28B 109.5
H28A C28 H28B 109.5
C23 C28 H28C 109.5
H28A C28 H28C 109.5
H28B C28 H28C 109.5
C24 C29 H29A 109.5
C24 C29 H29B 109.5
H29A C29 H29B 109.5
C24 C29 H29C 109.5
H29A C29 H29C 109.5
H29B C29 H29C 109.5
C25 C30 H30A 109.5
C25 C30 H30B 109.5
H30A C30 H30B 109.5
C25 C30 H30C 109.5
H30A C30 H30C 109.5
H30B C30 H30C 109.5
F4 B1 F2 109.6(3)
F4 B1 F3 108.8(3)
F2 B1 F3 109.3(3)
F4 B1 F1 111.6(2)
F2 B1 F1 108.8(3)
F3 B1 F1 108.7(2)

loop_
_geom_bond_atom_site_label_1
_geom_bond_atom_site_label_2
_geom_bond_distance
Pd1 C1 2.011(2)
Pd1 P1 2.2798(6)
Pd1 P2 2.3217(6)
Pd1 Cl1 2.3716(6)
Ru1 C24 2.169(2)
Ru1 C23 2.179(2)
Ru1 C22 2.193(2)
Ru1 C4 2.192(2)
Ru1 C25 2.197(2)
Ru1 C5 2.199(2)
Ru1 C3 2.203(2)
Ru1 C21 2.204(2)
Ru1 C6 2.230(2)
Ru1 C2 2.248(2)
Ru1 C1 2.295(2)
P1 C7 1.831(2)
P1 C8 1.838(2)
P1 C11 1.843(3)
P2 C14 1.838(3)
P2 C18 1.843(3)
P2 C15 1.847(3)
C1 C6 1.436(3)
C1 C2 1.444(3)
C2 C3 1.423(3)
C2 C7 1.516(3)
C3 C4 1.416(4)
C3 H3 0.9500
C4 C5 1.406(4)
C4 H4 0.9500
C5 C6 1.421(3)
C5 H5 0.9500
C6 C14 1.510(4)
C7 H7A 0.9900
C7 H7B 0.9900
C8 C9 1.518(4)
C8 C10 1.533(4)
C8 H8 1.0000
C9 H9A 0.9800
C9 H9B 0.9800
C9 H9C 0.9800
C10 H10A 0.9800
C10 H10B 0.9800
C10 H10C 0.9800
C11 C12 1.533(4)
C11 C13 1.532(4)
C11 H11 1.0000
C12 H12A 0.9800
C12 H12B 0.9800
C12 H12C 0.9800
C13 H13A 0.9800
C13 H13B 0.9800
C13 H13C 0.9800
C14 H14A 0.9900
C14 H14B 0.9900
C15 C16 1.536(4)
C15 C17 1.536(4)
C15 H15 1.0000
C16 H16A 0.9800
C16 H16B 0.9800
C16 H16C 0.9800
C17 H17A 0.9800
C17 H17B 0.9800
C17 H17C 0.9800
C18 C20 1.502(4)
C18 C19 1.534(4)
C18 H18 1.0000
C19 H19A 0.9800
C19 H19B 0.9800
C19 H19C 0.9800
C20 H20A 0.9800
C20 H20B 0.9800
C20 H20C 0.9800
C21 C25 1.433(3)
C21 C22 1.439(3)
C21 C26 1.490(3)
C22 C23 1.431(3)
C22 C27 1.498(4)
C23 C24 1.422(4)
C23 C28 1.503(4)
C24 C25 1.440(4)
C24 C29 1.504(3)
C25 C30 1.499(4)
C26 H26A 0.9800
C26 H26B 0.9800
C26 H26C 0.9800
C27 H27A 0.9800
C27 H27B 0.9800
C27 H27C 0.9800
C28 H28A 0.9800
C28 H28B 0.9800
C28 H28C 0.9800
C29 H29A 0.9800
C29 H29B 0.9800
C29 H29C 0.9800
C30 H30A 0.9800
C30 H30B 0.9800
C30 H30C 0.9800
F1 B1 1.396(3)
F2 B1 1.378(4)
F3 B1 1.387(4)
F4 B1 1.370(4)

loop_
_geom_torsion_atom_site_label_1
_geom_torsion_atom_site_label_2
_geom_torsion_atom_site_label_3
_geom_torsion_atom_site_label_4
_geom_torsion
C1 Pd1 P1 C7 -19.81(10)
P2 Pd1 P1 C7 -66.72(11)
Cl1 Pd1 P1 C7 156.39(8)
C1 Pd1 P1 C8 -142.10(12)
P2 Pd1 P1 C8 170.99(11)
Cl1 Pd1 P1 C8 34.10(10)
C1 Pd1 P1 C11 93.52(12)
P2 Pd1 P1 C11 46.61(13)
Cl1 Pd1 P1 C11 -90.28(10)
C1 Pd1 P2 C14 4.84(12)
P1 Pd1 P2 C14 51.60(13)
Cl1 Pd1 P2 C14 -172.31(11)
C1 Pd1 P2 C18 -103.81(12)
P1 Pd1 P2 C18 -57.05(13)
Cl1 Pd1 P2 C18 79.04(10)
C1 Pd1 P2 C15 121.36(14)
P1 Pd1 P2 C15 168.12(13)
Cl1 Pd1 P2 C15 -55.79(12)
P1 Pd1 C1 C6 -168.10(19)
P2 Pd1 C1 C6 -1.81(18)
P1 Pd1 C1 C2 13.22(17)
P2 Pd1 C1 C2 179.52(18)
P1 Pd1 C1 Ru1 102.62(14)
P2 Pd1 C1 Ru1 -91.09(13)
C24 Ru1 C1 C6 -39.7(3)
C23 Ru1 C1 C6 179.55(19)
C22 Ru1 C1 C6 -148.92(14)
C4 Ru1 C1 C6 66.19(14)
C25 Ru1 C1 C6 -68.51(16)
C5 Ru1 C1 C6 29.32(14)
C3 Ru1 C1 C6 103.35(15)
C21 Ru1 C1 C6 -107.99(14)
C2 Ru1 C1 C6 132.18(19)
C24 Ru1 C1 C2 -171.9(3)
C23 Ru1 C1 C2 47.4(3)
C22 Ru1 C1 C2 78.90(15)
C4 Ru1 C1 C2 -65.99(13)
C25 Ru1 C1 C2 159.31(13)
C5 Ru1 C1 C2 -102.86(14)
C3 Ru1 C1 C2 -28.83(13)
C21 Ru1 C1 C2 119.83(13)
C6 Ru1 C1 C2 -132.18(19)
C24 Ru1 C1 Pd1 74.6(3)
C23 Ru1 C1 Pd1 -66.2(3)
C22 Ru1 C1 Pd1 -34.65(18)
C4 Ru1 C1 Pd1 -179.54(16)
C25 Ru1 C1 Pd1 45.76(19)
C5 Ru1 C1 Pd1 143.59(17)
C3 Ru1 C1 Pd1 -142.38(17)
C21 Ru1 C1 Pd1 6.28(17)
C6 Ru1 C1 Pd1 114.3(2)
C2 Ru1 C1 Pd1 -113.5(2)
C6 C1 C2 C3 1.8(3)
Pd1 C1 C2 C3 -179.52(17)
Ru1 C1 C2 C3 53.12(19)
C6 C1 C2 C7 -177.9(2)
Pd1 C1 C2 C7 0.8(3)
Ru1 C1 C2 C7 -126.6(2)
C6 C1 C2 Ru1 -51.37(19)
Pd1 C1 C2 Ru1 127.36(15)
C24 Ru1 C2 C3 40.7(3)
C23 Ru1 C2 C3 68.46(16)
C22 Ru1 C2 C3 108.35(15)
C4 Ru1 C2 C3 -29.58(15)
C25 Ru1 C2 C3 175.8(2)
C5 Ru1 C2 C3 -66.71(15)
C21 Ru1 C2 C3 148.23(14)
C6 Ru1 C2 C3 -103.77(15)
C1 Ru1 C2 C3 -132.8(2)
C24 Ru1 C2 C1 173.5(2)
C23 Ru1 C2 C1 -158.76(13)
C22 Ru1 C2 C1 -118.87(13)
C4 Ru1 C2 C1 103.20(14)
C25 Ru1 C2 C1 -51.4(3)
C5 Ru1 C2 C1 66.07(13)
C3 Ru1 C2 C1 132.8(2)
C21 Ru1 C2 C1 -78.99(15)
C6 Ru1 C2 C1 29.01(12)
C24 Ru1 C2 C7 -71.7(3)
C23 Ru1 C2 C7 -43.9(2)
C22 Ru1 C2 C7 -4.0(2)
C4 Ru1 C2 C7 -142.0(2)
C25 Ru1 C2 C7 63.5(3)
C5 Ru1 C2 C7 -179.1(2)
C3 Ru1 C2 C7 -112.4(3)
C21 Ru1 C2 C7 35.9(2)
C6 Ru1 C2 C7 143.9(2)
C1 Ru1 C2 C7 114.8(2)
C1 C2 C3 C4 0.0(3)
C7 C2 C3 C4 179.7(2)
Ru1 C2 C3 C4 54.8(2)
C1 C2 C3 Ru1 -54.8(2)
C7 C2 C3 Ru1 124.9(2)
C24 Ru1 C3 C4 64.88(19)
C23 Ru1 C3 C4 101.19(16)
C22 Ru1 C3 C4 140.50(15)
C25 Ru1 C3 C4 53.6(4)
C5 Ru1 C3 C4 -29.44(16)
C21 Ru1 C3 C4 164.94(18)
C6 Ru1 C3 C4 -66.48(16)
C2 Ru1 C3 C4 -131.7(2)
C1 Ru1 C3 C4 -103.00(17)
C24 Ru1 C3 C2 -163.47(14)
C23 Ru1 C3 C2 -127.15(14)
C22 Ru1 C3 C2 -87.84(15)
C4 Ru1 C3 C2 131.7(2)
C25 Ru1 C3 C2 -174.7(3)
C5 Ru1 C3 C2 102.22(15)
C21 Ru1 C3 C2 -63.4(2)
C6 Ru1 C3 C2 65.18(14)
C1 Ru1 C3 C2 28.66(13)
C2 C3 C4 C5 -0.9(4)
Ru1 C3 C4 C5 54.9(2)
C2 C3 C4 Ru1 -55.9(2)
C24 Ru1 C4 C5 97.99(16)
C23 Ru1 C4 C5 137.65(15)
C22 Ru1 C4 C5 164.26(15)
C25 Ru1 C4 C5 66.0(2)
C3 Ru1 C4 C5 -131.6(2)
C21 Ru1 C4 C5 86.7(5)
C6 Ru1 C4 C5 -29.05(15)
C2 Ru1 C4 C5 -102.22(16)
C1 Ru1 C4 C5 -65.61(15)
C24 Ru1 C4 C3 -130.43(16)
C23 Ru1 C4 C3 -90.76(16)
C22 Ru1 C4 C3 -64.2(2)
C25 Ru1 C4 C3 -162.42(15)
C5 Ru1 C4 C3 131.6(2)
C21 Ru1 C4 C3 -141.7(4)
C6 Ru1 C4 C3 102.54(17)
C2 Ru1 C4 C3 29.36(14)
C1 Ru1 C4 C3 65.98(15)
C3 C4 C5 C6 0.0(4)
Ru1 C4 C5 C6 55.0(2)
C3 C4 C5 Ru1 -55.0(2)
C24 Ru1 C5 C4 -92.65(16)
C23 Ru1 C5 C4 -60.6(2)
C25 Ru1 C5 C4 -133.06(15)
C3 Ru1 C5 C4 29.61(15)
C21 Ru1 C5 C4 -161.34(15)
C6 Ru1 C5 C4 132.4(2)
C2 Ru1 C5 C4 66.68(15)
C1 Ru1 C5 C4 103.41(16)
C24 Ru1 C5 C6 134.94(15)
C23 Ru1 C5 C6 167.02(14)
C4 Ru1 C5 C6 -132.4(2)
C25 Ru1 C5 C6 94.53(16)
C3 Ru1 C5 C6 -102.80(16)
C21 Ru1 C5 C6 66.3(2)
C2 Ru1 C5 C6 -65.73(15)
C1 Ru1 C5 C6 -29.00(14)
C4 C5 C6 C1 1.8(4)
Ru1 C5 C6 C1 56.1(2)
C4 C5 C6 C14 -176.5(2)
Ru1 C5 C6 C14 -122.2(2)
C4 C5 C6 Ru1 -54.3(2)
C2 C1 C6 C5 -2.7(3)
Pd1 C1 C6 C5 178.62(18)
Ru1 C1 C6 C5 -54.3(2)
C2 C1 C6 C14 175.6(2)
Pd1 C1 C6 C14 -3.1(3)
Ru1 C1 C6 C14 123.9(2)
C2 C1 C6 Ru1 51.67(19)
Pd1 C1 C6 Ru1 -127.05(16)
C24 Ru1 C6 C5 -61.52(18)
C23 Ru1 C6 C5 -47.1(5)
C22 Ru1 C6 C5 -167.89(17)
C4 Ru1 C6 C5 29.00(15)
C25 Ru1 C6 C5 -98.83(15)
C3 Ru1 C6 C5 66.25(15)
C21 Ru1 C6 C5 -139.07(15)
C2 Ru1 C6 C5 103.00(16)
C1 Ru1 C6 C5 132.1(2)
C24 Ru1 C6 C1 166.42(13)
C23 Ru1 C6 C1 -179.2(3)
C22 Ru1 C6 C1 60.0(2)
C4 Ru1 C6 C1 -103.06(15)
C25 Ru1 C6 C1 129.10(13)
C5 Ru1 C6 C1 -132.1(2)
C3 Ru1 C6 C1 -65.81(14)
C21 Ru1 C6 C1 88.87(14)
C2 Ru1 C6 C1 -29.07(12)
C24 Ru1 C6 C14 50.4(2)
C23 Ru1 C6 C14 64.8(5)
C22 Ru1 C6 C14 -55.9(3)
C4 Ru1 C6 C14 140.9(2)
C25 Ru1 C6 C14 13.1(2)
C5 Ru1 C6 C14 111.9(3)
C3 Ru1 C6 C14 178.2(2)
C21 Ru1 C6 C14 -27.1(2)
C2 Ru1 C6 C14 -145.1(2)
C1 Ru1 C6 C14 -116.0(3)
C3 C2 C7 P1 161.89(18)
C1 C2 C7 P1 -18.4(3)
Ru1 C2 C7 P1 -110.73(18)
C8 P1 C7 C2 153.70(15)
C11 P1 C7 C2 -93.09(17)
Pd1 P1 C7 C2 24.71(16)
C7 P1 C8 C9 -62.1(2)
C11 P1 C8 C9 -175.3(2)
Pd1 P1 C8 C9 57.4(2)
C7 P1 C8 C10 63.8(2)
C11 P1 C8 C10 -49.4(2)
Pd1 P1 C8 C10 -176.71(18)
C7 P1 C11 C12 50.2(2)
C8 P1 C11 C12 166.0(2)
Pd1 P1 C11 C12 -62.0(2)
C7 P1 C11 C13 174.9(2)
C8 P1 C11 C13 -69.3(2)
Pd1 P1 C11 C13 62.7(2)
C5 C6 C14 P2 -174.36(19)
C1 C6 C14 P2 7.3(3)
Ru1 C6 C14 P2 99.6(2)
C18 P2 C14 C6 109.1(2)
C15 P2 C14 C6 -138.5(2)
Pd1 P2 C14 C6 -7.4(2)
C14 P2 C15 C16 -61.7(3)
C18 P2 C15 C16 45.4(3)
Pd1 P2 C15 C16 -178.37(19)
C14 P2 C15 C17 170.1(2)
C18 P2 C15 C17 -82.8(2)
Pd1 P2 C15 C17 53.5(2)
C14 P2 C18 C20 173.9(2)
C15 P2 C18 C20 65.8(3)
Pd1 P2 C18 C20 -76.3(2)
C14 P2 C18 C19 -62.9(2)
C15 P2 C18 C19 -171.0(2)
Pd1 P2 C18 C19 46.9(2)
C24 Ru1 C21 C25 -37.79(15)
C23 Ru1 C21 C25 -80.46(16)
C22 Ru1 C21 C25 -117.9(2)
C4 Ru1 C21 C25 -25.6(5)
C5 Ru1 C21 C25 46.4(2)
C3 Ru1 C21 C25 -154.70(18)
C6 Ru1 C21 C25 85.10(16)
C2 Ru1 C21 C25 164.35(14)
C1 Ru1 C21 C25 125.12(15)
C24 Ru1 C21 C22 80.11(16)
C23 Ru1 C21 C22 37.44(14)
C4 Ru1 C21 C22 92.3(5)
C25 Ru1 C21 C22 117.9(2)
C5 Ru1 C21 C22 164.31(15)
C3 Ru1 C21 C22 -36.8(3)
C6 Ru1 C21 C22 -157.01(14)
C2 Ru1 C21 C22 -77.75(16)
C1 Ru1 C21 C22 -116.99(14)
C24 Ru1 C21 C26 -159.8(3)
C23 Ru1 C21 C26 157.5(2)
C22 Ru1 C21 C26 120.1(3)
C4 Ru1 C21 C26 -147.6(4)
C25 Ru1 C21 C26 -122.0(3)
C5 Ru1 C21 C26 -75.6(3)
C3 Ru1 C21 C26 83.3(3)
C6 Ru1 C21 C26 -36.9(2)
C2 Ru1 C21 C26 42.3(3)
C1 Ru1 C21 C26 3.1(2)
C25 C21 C22 C23 0.1(3)
C26 C21 C22 C23 176.1(2)
Ru1 C21 C22 C23 -61.12(17)
C25 C21 C22 C27 -174.2(2)
C26 C21 C22 C27 1.8(4)
Ru1 C21 C22 C27 124.6(2)
C25 C21 C22 Ru1 61.20(16)
C26 C21 C22 Ru1 -122.8(2)
C24 Ru1 C22 C23 37.52(14)
C4 Ru1 C22 C23 -43.3(2)
C25 Ru1 C22 C23 80.62(15)
C3 Ru1 C22 C23 -81.06(16)
C21 Ru1 C22 C23 117.9(2)
C6 Ru1 C22 C23 161.84(17)
C2 Ru1 C22 C23 -121.02(14)
C1 Ru1 C22 C23 -159.87(13)
C24 Ru1 C22 C21 -80.42(15)
C23 Ru1 C22 C21 -117.9(2)
C4 Ru1 C22 C21 -161.20(15)
C25 Ru1 C22 C21 -37.32(14)
C3 Ru1 C22 C21 161.00(14)
C6 Ru1 C22 C21 43.9(2)
C2 Ru1 C22 C21 121.04(14)
C1 Ru1 C22 C21 82.19(15)
C24 Ru1 C22 C27 158.9(3)
C23 Ru1 C22 C27 121.4(3)
C4 Ru1 C22 C27 78.2(3)
C25 Ru1 C22 C27 -158.0(3)
C3 Ru1 C22 C27 40.4(3)
C21 Ru1 C22 C27 -120.6(3)
C6 Ru1 C22 C27 -76.7(3)
C2 Ru1 C22 C27 0.4(3)
C1 Ru1 C22 C27 -38.5(3)
C21 C22 C23 C24 0.4(3)
C27 C22 C23 C24 174.6(2)
Ru1 C22 C23 C24 -61.33(17)
C21 C22 C23 C28 -177.2(2)
C27 C22 C23 C28 -3.0(4)
Ru1 C22 C23 C28 121.0(3)
C21 C22 C23 Ru1 61.72(16)
C27 C22 C23 Ru1 -124.0(3)
C22 Ru1 C23 C24 117.8(2)
C4 Ru1 C23 C24 -89.52(15)
C25 Ru1 C23 C24 37.86(13)
C5 Ru1 C23 C24 -55.58(18)
C3 Ru1 C23 C24 -128.73(14)
C21 Ru1 C23 C24 80.32(15)
C6 Ru1 C23 C24 -18.1(5)
C2 Ru1 C23 C24 -164.48(13)
C1 Ru1 C23 C24 163.09(18)
C24 Ru1 C23 C22 -117.8(2)
C4 Ru1 C23 C22 152.73(14)
C25 Ru1 C23 C22 -79.89(15)
C5 Ru1 C23 C22 -173.33(14)
C3 Ru1 C23 C22 113.51(14)
C21 Ru1 C23 C22 -37.43(14)
C6 Ru1 C23 C22 -135.9(4)
C2 Ru1 C23 C22 77.77(16)
C1 Ru1 C23 C22 45.3(3)
C24 Ru1 C23 C28 121.0(3)
C22 Ru1 C23 C28 -121.3(3)
C4 Ru1 C23 C28 31.5(3)
C25 Ru1 C23 C28 158.9(3)
C5 Ru1 C23 C28 65.4(3)
C3 Ru1 C23 C28 -7.7(3)
C21 Ru1 C23 C28 -158.7(3)
C6 Ru1 C23 C28 102.9(4)
C2 Ru1 C23 C28 -43.5(3)
C1 Ru1 C23 C28 -75.9(3)
C22 C23 C24 C25 -0.7(3)
C28 C23 C24 C25 176.9(2)
Ru1 C23 C24 C25 -62.61(17)
C22 C23 C24 C29 -178.3(2)
C28 C23 C24 C29 -0.6(4)
Ru1 C23 C24 C29 119.8(3)
C22 C23 C24 Ru1 61.90(17)
C28 C23 C24 Ru1 -120.5(3)
C22 Ru1 C24 C23 -37.54(14)
C4 Ru1 C24 C23 102.29(15)
C25 Ru1 C24 C23 -117.5(2)
C5 Ru1 C24 C23 141.03(14)
C3 Ru1 C24 C23 67.53(17)
C21 Ru1 C24 C23 -80.26(15)
C6 Ru1 C24 C23 174.82(13)
C2 Ru1 C24 C23 38.5(3)
C1 Ru1 C24 C23 -155.4(3)
C23 Ru1 C24 C25 117.5(2)
C22 Ru1 C24 C25 80.01(15)
C4 Ru1 C24 C25 -140.16(15)
C5 Ru1 C24 C25 -101.42(15)
C3 Ru1 C24 C25 -174.92(13)
C21 Ru1 C24 C25 37.29(14)
C6 Ru1 C24 C25 -67.63(17)
C2 Ru1 C24 C25 156.1(2)
C1 Ru1 C24 C25 -37.8(4)
C23 Ru1 C24 C29 -122.2(3)
C22 Ru1 C24 C29 -159.8(3)
C4 Ru1 C24 C29 -20.0(3)
C25 Ru1 C24 C29 120.2(3)
C5 Ru1 C24 C29 18.8(3)
C3 Ru1 C24 C29 -54.7(3)
C21 Ru1 C24 C29 157.5(3)
C6 Ru1 C24 C29 52.6(3)
C2 Ru1 C24 C29 -83.7(4)
C1 Ru1 C24 C29 82.4(4)
C22 C21 C25 C24 -0.5(3)
C26 C21 C25 C24 -176.5(2)
Ru1 C21 C25 C24 60.50(16)
C22 C21 C25 C30 175.6(2)
C26 C21 C25 C30 -0.4(4)
Ru1 C21 C25 C30 -123.4(3)
C22 C21 C25 Ru1 -61.02(16)
C26 C21 C25 Ru1 123.0(2)
C23 C24 C25 C21 0.8(3)
C29 C24 C25 C21 178.4(2)
Ru1 C24 C25 C21 -61.52(17)
C23 C24 C25 C30 -175.3(2)
C29 C24 C25 C30 2.3(4)
Ru1 C24 C25 C30 122.4(3)
C23 C24 C25 Ru1 62.29(17)
C29 C24 C25 Ru1 -120.1(3)
C24 Ru1 C25 C21 117.8(2)
C23 Ru1 C25 C21 80.24(15)
C22 Ru1 C25 C21 37.52(14)
C4 Ru1 C25 C21 173.27(14)
C5 Ru1 C25 C21 -150.66(14)
C3 Ru1 C25 C21 132.6(3)
C6 Ru1 C25 C21 -111.05(15)
C2 Ru1 C25 C21 -38.5(3)
C1 Ru1 C25 C21 -74.94(17)
C23 Ru1 C25 C24 -37.54(15)
C22 Ru1 C25 C24 -80.26(16)
C4 Ru1 C25 C24 55.49(19)
C5 Ru1 C25 C24 91.55(16)
C3 Ru1 C25 C24 14.8(4)
C21 Ru1 C25 C24 -117.8(2)
C6 Ru1 C25 C24 131.17(15)
C2 Ru1 C25 C24 -156.3(2)
C1 Ru1 C25 C24 167.27(14)
C24 Ru1 C25 C30 -120.0(3)
C23 Ru1 C25 C30 -157.6(3)
C22 Ru1 C25 C30 159.7(3)
C4 Ru1 C25 C30 -64.6(3)
C5 Ru1 C25 C30 -28.5(3)
C3 Ru1 C25 C30 -105.2(4)
C21 Ru1 C25 C30 122.2(3)
C6 Ru1 C25 C30 11.1(3)
C2 Ru1 C25 C30 83.7(3)
C1 Ru1 C25 C30 47.2(3)
